data_2001925
loop_
_publ_author_name
'Caracelli, I.'
'Zukerman-Schpector, J.'
'Barreiro, E. J.'
'Freitas, A. C. C.'

_publ_section_title
;
 Structures of pyrazole derivatives. I. A potential bioisoster of
 thromboxane synthetase inhibitors
;
_journal_issue 3
_journal_name_full 'Acta Crystallographica Section C'
_journal_page_first 633
_journal_page_last 635
_journal_paper_doi 10.1107/S0108270192008527
_journal_volume 49
_journal_year 1993
_chemical_formula_sum 'C14 H14 N2 O2'
_chemical_formula_weight 242.28
_space_group_crystal_system monoclinic
_space_group_IT_number 14
_space_group_name_Hall '-P 2yn'
_space_group_name_H-M_alt 'P 1 21/n 1'
_symmetry_space_group_name_Hall '-P 2yn'
_symmetry_space_group_name_H-M 'P 1 21/n 1'
_atom_type_scat_source 'SHELX76 (Sheldrick, 1976)'
_cell_angle_alpha 90.0
_cell_angle_beta 93.98(2)
_cell_angle_gamma 90.0
_cell_formula_units_Z 4
_cell_length_a 5.6478(6)
_cell_length_b 5.232(2)
_cell_length_c 41.641(6)
_cell_measurement_reflns_used 25
_cell_measurement_temperature 293
_cell_measurement_theta_max 25
_cell_measurement_theta_min 10
_cell_volume 1227.5(5)
_diffrn_measurement_device 'Enraf-Nonius CAD-4'
_diffrn_measurement_method \w/2\q
_diffrn_radiation_type MoK\a
_diffrn_radiation_wavelength 0.70926
_diffrn_reflns_av_R_equivalents 0.040
_diffrn_reflns_limit_h_max 6
_diffrn_reflns_limit_h_min -6
_diffrn_reflns_limit_k_max 5
_diffrn_reflns_limit_k_min 0
_diffrn_reflns_limit_l_max 45
_diffrn_reflns_limit_l_min 0
_diffrn_reflns_number 1432
_diffrn_reflns_theta_max 23
_diffrn_standards_decay_% +-0.3
_diffrn_standards_interval_time 30
_diffrn_standards_number 2
_exptl_absorpt_coefficient_mu 0.083
_exptl_crystal_colour 'Pale yellow'
_exptl_crystal_density_diffrn 1.311
_exptl_crystal_description Irregular
_exptl_crystal_size_max 0.45
_exptl_crystal_size_mid 0.30
_exptl_crystal_size_min 0.25
_refine_diff_density_max 0.17
_refine_diff_density_min -0.24
_refine_ls_goodness_of_fit_obs 2.24
_refine_ls_hydrogen_treatment refxyz
_refine_ls_number_parameters 164
_refine_ls_number_reflns 1105
_refine_ls_R_factor_obs 0.054
_refine_ls_shift/esd_max 0.001
_refine_ls_structure_factor_coef F
_refine_ls_weighting_details 'w = [\s^2^(|F~o~|+0.0007|F^2^~o~)]^-1^'
_refine_ls_weighting_scheme calc
_refine_ls_wR_factor_obs 0.062
_reflns_number_observed 1105
_reflns_number_total 1408
_reflns_observed_criterion I>3\s(I)
_cod_data_source_file li1023.cif
_cod_data_source_block li1023_structure_1_of_1
_cod_depositor_comments
;
The following automatic conversions were performed:

'_refine_ls_weighting_scheme' value 'w =
[\s^2^(|F~o~|+0.0007|F^2^~o~)]^-1^' was changed to 'calc'. New tag
'_refine_ls_weighting_details' was created. The value of the new tag
was set to 'w = [\s^2^(|F~o~|+0.0007|F^2^~o~)]^-1^'.

Automatic conversion script
Id: cif_fix_values 3143 2015-03-26 13:38:13Z robertas 
;
_cod_original_cell_volume 1227.6(8)
_cod_database_code 2001925

loop_
_symmetry_equiv_pos_as_xyz
x,y,z
-x+1/2,y+1/2,-z+1/2
-x,-y,-z
x+1/2,-y+1/2,z+1/2

loop_
_atom_site_label
_atom_site_fract_x
_atom_site_fract_y
_atom_site_fract_z
N(1) -.1053(5) .1326(5) .34680(10)
N(2) -.3070(5) .1733(7) .36140(10)
O(1) .5861(5) 1.3180(6) .46900(10)
O(2) .2509(5) 1.3169(6) .49270(10)
C(3) -.2495(7) .3519(9) .38350(10)
C(4) -.0139(6) .4288(7) .38310(10)
C(5) .0732(6) .2861(7) .35940(10)
C(6) .1156(6) .6300(7) .40370(10)
C(7) -.0360(7) .7383(9) .42850(10)
C(8) .0787(7) .9407(8) .44990(10)
C(9) .2904(6) 1.0298(8) .44980(10)
C(10) .3817(7) 1.2307(7) .47170(10)
C(11) -.0988(5) -.0536(6) .32220(10)
C(12) .0884(6) -.0577(7) .30270(10)
C(13) .0932(6) -.2424(7) .27870(10)
C(14) -.0871(6) -.4182(7) .27420(10)
C(15) -.2739(6) -.4109(7) .29360(10)
C(16) -.2826(6) -.2283(7) .31810(10)
H(N2) -.4398 .0410 .3604
H(C3) -.3917 .4376 .3972
H(C5) .2515 .2663 .3559
H(C6) .2709 .5409 .4172
H'(C6) .1847 .7857 .3892
H(C7) -.1828 .6203 .4381
H'(C7) -.1756 .8311 .4151
H(C8) -.0603 1.0566 .4585
H(C9) .4097 .9565 .4335
H(C12) .2152 .0866 .3042
H(C13) .2093 -.2457 .2608
H(C14) -.0581 -.5676 .2565
H(C15) -.4179 -.5481 .2878
H(C16) -.3945 -.2341 .3383

loop_
_geom_angle_atom_site_label_1
_geom_angle_atom_site_label_2
_geom_angle_atom_site_label_3
_geom_angle
_geom_angle_publ_flag
N(2) N(1) C(5) 111.1(3) yes
N(2) N(1) C(11) 120.1(3) yes
C(5) N(1) C(11) 128.8(3) yes
N(1) N(2) C(3) 104.4(3) yes
N(2) C(3) C(4) 112.4(4) yes
C(3) C(4) C(5) 104.2(3) yes
C(3) C(4) C(6) 128.3(4) yes
C(5) C(4) C(6) 127.5(3) yes
N(1) C(5) C(4) 107.9(3) yes
C(4) C(6) C(7) 112.1(3) yes
C(6) C(7) C(8) 115.6(3) yes
C(7) C(8) C(9) 128.2(4) yes
C(8) C(9) C(10) 123.2(4) yes
O(1) C(10) O(2) 121.1(4) yes
O(1) C(10) C(9) 119.5(4) yes
O(2) C(10) C(9) 119.3(4) yes
N(1) C(11) C(12) 119.8(3) yes
N(1) C(11) C(16) 119.1(3) yes
C(12) C(11) C(16) 121.1(3) yes
C(11) C(12) C(13) 119.2(3) yes
C(12) C(13) C(14) 120.7(3) yes
C(13) C(14) C(15) 119.5(3) yes
C(14) C(15) C(16) 121.0(3) yes
C(11) C(16) C(15) 118.4(3) yes

loop_
_geom_bond_atom_site_label_1
_geom_bond_atom_site_label_2
_geom_bond_distance
_geom_bond_publ_flag
N(1) N(2) 1.345(5) yes
N(1) C(11) 1.416(5) yes
O(1) C(10) 1.254(5) yes
C(3) C(4) 1.391(5) yes
C(4) C(6) 1.514(5) yes
C(7) C(8) 1.502(6) yes
C(9) C(10) 1.462(6) yes
C(11) C(16) 1.385(5) yes
C(13) C(14) 1.375(5) yes
C(15) C(16) 1.401(6) yes
N(1) C(5) 1.365(5) yes
N(2) C(3) 1.336(6) yes
O(2) C(10) 1.266(5) yes
C(4) C(5) 1.357(6) yes
C(6) C(7) 1.498(6) yes
C(8) C(9) 1.284(5) yes
C(11) C(12) 1.377(5) yes
C(12) C(13) 1.392(6) yes
C(14) C(15) 1.373(5) yes

loop_
_cod_changelog_entry_id
_cod_changelog_entry_author
_cod_changelog_entry_date
_cod_changelog_entry_text
1 'Merkys, Andrius' 2014-07-01T14:04:34+03:00
;
 Adding symmetry operators
     -x+1/2,y+1/2,-z+1/2
     -x,-y,-z
     x+1/2,-y+1/2,z+1/2
 to the list given in _symmetry_equiv_pos_as_xyz, because:

 a) Updated list of symmetry operators forms a full group of symmetry
    operators of space group 'P 1 21/n 1';

  b) Large crystal voids (up to 14.872 angstroms in diameter), which
     are found in the structure of previous revisions, have disappeared.
;
2 'Vaitkus, Antanas' 2022-10-03T14:24:00+03:00
;
 Removed the 'x-1,y-1,z' and 'x-1,y,z' symmetry operations from the space group
 symmetry operation list. Updated space group information.
;
